data_4081123
loop_
_publ_author_name
'Ren, Shikuo'
'Qiu, Zaozao'
'Xie, Zuowei'

_publ_section_title
;
 Synthesis of Neutral Group 4 Metal--Carboryne Complexes and Their
 Reactivity toward Unsaturated Molecules
;
_journal_issue 15
_journal_name_full Organometallics
_journal_page_first 4292
_journal_paper_doi 10.1021/om400458r
_journal_volume 32
_journal_year 2013
_chemical_formula_sum 'C22 H46 Cl2 N4 Ti'
_chemical_formula_weight 485.43
_chemical_name_systematic
;

 ?

;
_space_group_IT_number 56
_symmetry_cell_setting orthorhombic
_symmetry_space_group_name_Hall '-P 2ab 2ac'
_symmetry_space_group_name_H-M 'P c c n'
_atom_sites_solution_hydrogens geom
_atom_sites_solution_primary direct
_atom_sites_solution_secondary difmap
_audit_creation_method SHELXL-97
_cell_angle_alpha 90.00
_cell_angle_beta 90.00
_cell_angle_gamma 90.00
_cell_formula_units_Z 4
_cell_length_a 15.927(4)
_cell_length_b 11.063(2)
_cell_length_c 15.906(3)
_cell_measurement_reflns_used 951
_cell_measurement_temperature 293(2)
_cell_measurement_theta_max 26.83
_cell_measurement_theta_min 2.56
_cell_volume 2802.6(10)
_computing_cell_refinement 'BRUKER SMART CCD DIFFRACTOMETER'
_computing_data_collection 'BRUKER SMART CCD DIFFRACTOMETER'
_computing_data_reduction 'BRUKER SMART CCD DIFFRACTOMETER'
_computing_molecular_graphics 'SIEMENS SHELXTL'
_computing_publication_material 'SIEMENS SHELXTL'
_computing_structure_refinement 'SHELXL-97 (Sheldrick, 1997)'
_computing_structure_solution 'SHELXS-97 (Sheldrick, 1990)'
_diffrn_ambient_temperature 293(2)
_diffrn_measured_fraction_theta_full 0.999
_diffrn_measured_fraction_theta_max 0.999
_diffrn_measurement_device_type 'BRUKER SMART CCD DIFFRACTOMETER'
_diffrn_measurement_method 'OMEGA SCAN'
_diffrn_radiation_monochromator graphite
_diffrn_radiation_source 'fine-focus sealed tube'
_diffrn_radiation_type MoK\a
_diffrn_radiation_wavelength 0.71073
_diffrn_reflns_av_R_equivalents 0.0410
_diffrn_reflns_av_sigmaI/netI 0.0292
_diffrn_reflns_limit_h_max 20
_diffrn_reflns_limit_h_min -21
_diffrn_reflns_limit_k_max 14
_diffrn_reflns_limit_k_min -8
_diffrn_reflns_limit_l_max 21
_diffrn_reflns_limit_l_min -20
_diffrn_reflns_number 17686
_diffrn_reflns_theta_full 28.04
_diffrn_reflns_theta_max 28.04
_diffrn_reflns_theta_min 2.24
_exptl_absorpt_coefficient_mu 0.510
_exptl_absorpt_correction_T_max 1.000
_exptl_absorpt_correction_T_min 0.585860
_exptl_absorpt_correction_type multi-scan
_exptl_crystal_colour black
_exptl_crystal_density_diffrn 1.150
_exptl_crystal_density_meas 0
_exptl_crystal_density_method 'not measured'
_exptl_crystal_description block
_exptl_crystal_F_000 1048
_exptl_crystal_size_max 0.50
_exptl_crystal_size_mid 0.50
_exptl_crystal_size_min 0.40
_refine_diff_density_max 0.525
_refine_diff_density_min -0.209
_refine_diff_density_rms 0.051
_refine_ls_extinction_method none
_refine_ls_goodness_of_fit_ref 1.073
_refine_ls_hydrogen_treatment riding
_refine_ls_matrix_type full
_refine_ls_number_parameters 132
_refine_ls_number_reflns 3398
_refine_ls_number_restraints 0
_refine_ls_restrained_S_all 1.073
_refine_ls_R_factor_all 0.0674
_refine_ls_R_factor_gt 0.0468
_refine_ls_shift/su_max 0.004
_refine_ls_shift/su_mean 0.000
_refine_ls_structure_factor_coef Fsqd
_refine_ls_weighting_details 'calc w=1/[\s^2^(Fo^2^)+(0.0627P)^2^+1.1367P] where P=(Fo^2^+2Fc^2^)/3'
_refine_ls_weighting_scheme calc
_refine_ls_wR_factor_gt 0.1243
_refine_ls_wR_factor_ref 0.1410
_reflns_number_gt 2476
_reflns_number_total 3398
_reflns_threshold_expression >2sigma(I)
_cod_data_source_file om400458r_si_003.cif
_cod_data_source_block 1h
_cod_depositor_comments
;
The following automatic conversions were performed:

'_symmetry_cell_setting' tag value 'Orthrohombic' was replaced with
'orthorhombic' value as specified in the replacement file
'/home/robertas/cod-tools/perl-scripts/inputs/replacement_values.lst'.

Automatic conversion script
Id: cif_fix_values 3143 2015-03-26 13:38:13Z robertas 
;
_cod_original_cell_volume 2802.8(11)
_cod_original_sg_symbol_H-M Pccn
_cod_database_code 4081123

loop_
_symmetry_equiv_pos_as_xyz
'x, y, z'
'-x+1/2, -y+1/2, z'
'-x, y+1/2, -z+1/2'
'x+1/2, -y, -z+1/2'
'-x, -y, -z'
'x-1/2, y-1/2, -z'
'x, -y-1/2, z-1/2'
'-x-1/2, y, z-1/2'

loop_
_atom_site_label
_atom_site_type_symbol
_atom_site_fract_x
_atom_site_fract_y
_atom_site_fract_z
_atom_site_U_iso_or_equiv
_atom_site_adp_type
_atom_site_occupancy
_atom_site_symmetry_multiplicity
_atom_site_calc_flag
_atom_site_refinement_flags
Ti1 Ti 0.2500 0.7500 -0.27263(3) 0.04437(17) Uani 1 2 d S
Cl1 Cl 0.35181(4) 0.70803(7) -0.37181(4) 0.0712(2) Uani 1 1 d .
N1 N 0.33859(11) 0.78388(18) -0.17858(11) 0.0490(4) Uani 1 1 d .
N2 N 0.27409(13) 0.92763(18) -0.24697(12) 0.0532(5) Uani 1 1 d .
C1 C 0.39841(15) 0.7246(2) -0.12187(15) 0.0611(6) Uani 1 1 d .
H1A H 0.4186 0.7848 -0.0815 0.073 Uiso 1 1 calc R
C2 C 0.35437(19) 0.6249(3) -0.07338(17) 0.0736(8) Uani 1 1 d .
H2A H 0.3072 0.6581 -0.0437 0.110 Uiso 1 1 calc R
H2B H 0.3928 0.5896 -0.0339 0.110 Uiso 1 1 calc R
H2C H 0.3352 0.5640 -0.1118 0.110 Uiso 1 1 calc R
C3 C 0.47314(19) 0.6773(4) -0.1708(2) 0.0970(11) Uani 1 1 d .
H3A H 0.4994 0.7429 -0.2003 0.146 Uiso 1 1 calc R
H3B H 0.4546 0.6175 -0.2103 0.146 Uiso 1 1 calc R
H3C H 0.5127 0.6417 -0.1326 0.146 Uiso 1 1 calc R
C4 C 0.33680(14) 0.9010(2) -0.19359(14) 0.0523(5) Uani 1 1 d .
C5 C 0.39586(17) 0.9921(3) -0.15436(16) 0.0658(7) Uani 1 1 d .
H5A H 0.4058 1.0573 -0.1939 0.079 Uiso 1 1 calc R
H5B H 0.4493 0.9534 -0.1427 0.079 Uiso 1 1 calc R
C6 C 0.36030(19) 1.0442(3) -0.07297(18) 0.0750(8) Uani 1 1 d .
H6A H 0.3520 0.9787 -0.0333 0.090 Uiso 1 1 calc R
H6B H 0.3058 1.0795 -0.0847 0.090 Uiso 1 1 calc R
C7 C 0.4165(3) 1.1410(3) -0.0318(2) 0.0937(10) Uani 1 1 d .
H7A H 0.3995 1.1508 0.0264 0.112 Uiso 1 1 calc R
H7B H 0.4741 1.1123 -0.0319 0.112 Uiso 1 1 calc R
C8 C 0.4138(3) 1.2566(4) -0.0722(3) 0.1176(14) Uani 1 1 d .
H8A H 0.4506 1.3115 -0.0435 0.176 Uiso 1 1 calc R
H8B H 0.3574 1.2873 -0.0707 0.176 Uiso 1 1 calc R
H8C H 0.4315 1.2483 -0.1296 0.176 Uiso 1 1 calc R
C9 C 0.26187(19) 1.0490(2) -0.28365(16) 0.0676(7) Uani 1 1 d .
H9A H 0.2936 1.1071 -0.2497 0.081 Uiso 1 1 calc R
C10 C 0.1703(2) 1.0848(3) -0.2809(2) 0.0912(10) Uani 1 1 d .
H10A H 0.1504 1.0808 -0.2240 0.137 Uiso 1 1 calc R
H10B H 0.1382 1.0305 -0.3153 0.137 Uiso 1 1 calc R
H10C H 0.1641 1.1658 -0.3017 0.137 Uiso 1 1 calc R
C11 C 0.2966(2) 1.0521(3) -0.37275(18) 0.0800(8) Uani 1 1 d .
H11A H 0.3549 1.0303 -0.3719 0.120 Uiso 1 1 calc R
H11B H 0.2905 1.1321 -0.3954 0.120 Uiso 1 1 calc R
H11C H 0.2662 0.9958 -0.4072 0.120 Uiso 1 1 calc R

loop_
_atom_site_aniso_label
_atom_site_aniso_U_11
_atom_site_aniso_U_22
_atom_site_aniso_U_33
_atom_site_aniso_U_23
_atom_site_aniso_U_13
_atom_site_aniso_U_12
Ti1 0.0464(3) 0.0514(3) 0.0353(3) 0.000 0.000 -0.0051(2)
Cl1 0.0747(4) 0.0850(5) 0.0540(4) -0.0048(3) 0.0223(3) -0.0036(3)
N1 0.0461(9) 0.0584(11) 0.0425(9) -0.0013(8) -0.0044(7) -0.0024(8)
N2 0.0627(11) 0.0518(11) 0.0452(9) 0.0021(8) -0.0067(8) -0.0040(9)
C1 0.0530(13) 0.0747(17) 0.0556(14) -0.0041(11) -0.0153(10) 0.0047(11)
C2 0.0845(19) 0.0798(19) 0.0565(14) 0.0096(13) -0.0175(13) 0.0079(15)
C3 0.0564(16) 0.136(3) 0.098(2) 0.000(2) -0.0048(16) 0.0261(18)
C4 0.0511(12) 0.0632(15) 0.0426(11) -0.0035(10) 0.0036(9) -0.0096(10)
C5 0.0629(15) 0.0721(17) 0.0623(15) 0.0005(12) -0.0041(12) -0.0226(13)
C6 0.0799(18) 0.0773(19) 0.0677(16) -0.0158(14) -0.0056(14) -0.0170(15)
C7 0.110(3) 0.084(2) 0.087(2) -0.0140(17) -0.0245(19) -0.015(2)
C8 0.119(3) 0.086(3) 0.148(4) -0.004(3) -0.022(3) -0.009(2)
C9 0.098(2) 0.0505(13) 0.0547(13) 0.0047(10) -0.0086(13) -0.0074(13)
C10 0.113(3) 0.074(2) 0.086(2) 0.0176(16) 0.0106(19) 0.0307(18)
C11 0.096(2) 0.0750(18) 0.0693(17) 0.0180(14) 0.0022(15) -0.0174(17)

loop_
_atom_type_symbol
_atom_type_description
_atom_type_scat_dispersion_real
_atom_type_scat_dispersion_imag
_atom_type_scat_source
C C 0.0033 0.0016 'International Tables Vol C Tables 4.2.6.8 and 6.1.1.4'
H H 0.0000 0.0000 'International Tables Vol C Tables 4.2.6.8 and 6.1.1.4'
N N 0.0061 0.0033 'International Tables Vol C Tables 4.2.6.8 and 6.1.1.4'
Cl Cl 0.1484 0.1585 'International Tables Vol C Tables 4.2.6.8 and 6.1.1.4'
Ti Ti 0.2776 0.4457 'International Tables Vol C Tables 4.2.6.8 and 6.1.1.4'

loop_
_geom_angle_atom_site_label_1
_geom_angle_atom_site_label_2
_geom_angle_atom_site_label_3
_geom_angle
_geom_angle_site_symmetry_1
_geom_angle_site_symmetry_3
N2 Ti1 N2 156.96(11) . 2_565
N2 Ti1 N1 63.76(8) . .
N2 Ti1 N1 98.99(8) 2_565 .
N2 Ti1 N1 98.99(8) . 2_565
N2 Ti1 N1 63.76(8) 2_565 2_565
N1 Ti1 N1 88.60(10) . 2_565
N2 Ti1 Cl1 94.30(6) . 2_565
N2 Ti1 Cl1 101.41(6) 2_565 2_565
N1 Ti1 Cl1 157.94(6) . 2_565
N1 Ti1 Cl1 92.92(6) 2_565 2_565
N2 Ti1 Cl1 101.41(6) . .
N2 Ti1 Cl1 94.30(6) 2_565 .
N1 Ti1 Cl1 92.92(6) . .
N1 Ti1 Cl1 157.94(6) 2_565 .
Cl1 Ti1 Cl1 93.83(4) 2_565 .
N2 Ti1 C4 32.36(8) . .
N2 Ti1 C4 130.12(8) 2_565 .
N1 Ti1 C4 31.71(8) . .
N1 Ti1 C4 97.64(7) 2_565 .
Cl1 Ti1 C4 126.57(6) 2_565 .
Cl1 Ti1 C4 95.13(5) . .
N2 Ti1 C4 130.12(8) . 2_565
N2 Ti1 C4 32.36(8) 2_565 2_565
N1 Ti1 C4 97.64(7) . 2_565
N1 Ti1 C4 31.71(8) 2_565 2_565
Cl1 Ti1 C4 95.13(5) 2_565 2_565
Cl1 Ti1 C4 126.57(6) . 2_565
C4 Ti1 C4 119.80(10) . 2_565
C4 N1 C1 124.4(2) . .
C4 N1 Ti1 91.84(14) . .
C1 N1 Ti1 142.98(16) . .
C4 N2 C9 123.2(2) . .
C4 N2 Ti1 93.16(15) . .
C9 N2 Ti1 140.41(16) . .
N1 C1 C3 110.4(2) . .
N1 C1 C2 109.7(2) . .
C3 C1 C2 111.9(3) . .
N1 C4 N2 110.2(2) . .
N1 C4 C5 124.5(2) . .
N2 C4 C5 125.2(2) . .
N1 C4 Ti1 56.46(11) . .
N2 C4 Ti1 54.49(12) . .
C5 C4 Ti1 173.50(17) . .
C4 C5 C6 111.8(2) . .
C5 C6 C7 114.0(3) . .
C8 C7 C6 114.3(3) . .
N2 C9 C10 110.7(2) . .
N2 C9 C11 109.9(2) . .
C10 C9 C11 111.8(2) . .

loop_
_geom_bond_atom_site_label_1
_geom_bond_atom_site_label_2
_geom_bond_distance
_geom_bond_site_symmetry_2
Ti1 N2 2.043(2) .
Ti1 N2 2.043(2) 2_565
Ti1 N1 2.0903(18) .
Ti1 N1 2.0903(18) 2_565
Ti1 Cl1 2.3095(8) 2_565
Ti1 Cl1 2.3095(8) .
Ti1 C4 2.507(2) .
Ti1 C4 2.507(2) 2_565
N1 C4 1.318(3) .
N1 C1 1.467(3) .
N2 C4 1.344(3) .
N2 C9 1.477(3) .
C1 C3 1.515(4) .
C1 C2 1.518(4) .
C4 C5 1.513(3) .
C5 C6 1.526(4) .
C6 C7 1.543(4) .
C7 C8 1.431(5) .
C9 C10 1.512(4) .
C9 C11 1.521(4) .
